data_2205658
loop_
_publ_author_name
'Zhao, Ning-Feng'
'Eichhorn, David M.'

_publ_section_title
;
 Dichlorobis(3,5-dimethylpyrazole)copper(II)
;
_journal_issue 5
_journal_name_full 'Acta Crystallographica Section E'
_journal_page_first m822
_journal_page_last m823
_journal_paper_doi 10.1107/S1600536805009621
_journal_volume 61
_journal_year 2005
_chemical_formula_iupac '[Cu Cl2 (C5 H8 N2)2]'
_chemical_formula_moiety 'C10 H16 Cl2 Cu1 N4'
_chemical_formula_sum 'C10 H16 Cl2 Cu N4'
_chemical_formula_weight 326.71
_chemical_name_systematic
;
Dichlorobis(3,5-dimethylpyrazole)copper(II)
;
_space_group_IT_number 15
_symmetry_cell_setting monoclinic
_symmetry_space_group_name_Hall '-C 2yc'
_symmetry_space_group_name_H-M 'C 1 2/c 1'
_audit_creation_method 'WinGX routine CIF_UPDATE'
_cell_angle_alpha 90
_cell_angle_beta 96.03(3)
_cell_angle_gamma 90
_cell_formula_units_Z 8
_cell_length_a 15.023(6)
_cell_length_b 8.270(7)
_cell_length_c 24.038(7)
_cell_measurement_reflns_used 24
_cell_measurement_temperature 150(2)
_cell_measurement_theta_max 12
_cell_measurement_theta_min 10
_cell_volume 2970(3)
_computing_cell_refinement 'CAD4 EXPRESS'
_computing_data_collection 'CAD4 EXPRESS (Enraf--Nonius, 1994)'
_computing_data_reduction 'XCAD4 (Harms & Wocadlo, 1995)'
_computing_molecular_graphics 'ORTEP-3 for Windows (Farrugia, 1997)'
_computing_publication_material 'WinGX (Farrugia, 1999)'
_computing_structure_refinement 'SHELXL97 (Sheldrick, 1997)'
_computing_structure_solution 'SIR92 (Altomare <i>et al.</i>, 1993)'
_diffrn_measured_fraction_theta_full 0.999
_diffrn_measured_fraction_theta_max 0.999
_diffrn_measurement_device '\k-geometry diffractometer'
_diffrn_measurement_device_type 'Enraf--Nonius CAD-4'
_diffrn_measurement_method 'non-profiled \w/2\q'
_diffrn_radiation_type MoK\a
_diffrn_radiation_wavelength 0.71073
_diffrn_reflns_av_R_equivalents 0.0763
_diffrn_reflns_limit_h_max 17
_diffrn_reflns_limit_h_min 0
_diffrn_reflns_limit_k_max 9
_diffrn_reflns_limit_k_min 0
_diffrn_reflns_limit_l_max 28
_diffrn_reflns_limit_l_min -28
_diffrn_reflns_number 2697
_diffrn_reflns_theta_full 24.98
_diffrn_reflns_theta_max 24.98
_diffrn_reflns_theta_min 1.7
_diffrn_standards_decay_% -2
_diffrn_standards_interval_time 60
_diffrn_standards_number 3
_exptl_absorpt_coefficient_mu 1.815
_exptl_absorpt_correction_T_max 0.696
_exptl_absorpt_correction_T_min 0.449
_exptl_absorpt_correction_type psi-scan
_exptl_absorpt_process_details '(North <i>et al.</i>, 1968)'
_exptl_crystal_colour blue
_exptl_crystal_density_diffrn 1.461
_exptl_crystal_density_method 'not measured'
_exptl_crystal_description prism
_exptl_crystal_F_000 1336
_exptl_crystal_size_max 0.3
_exptl_crystal_size_mid 0.2
_exptl_crystal_size_min 0.2
_refine_diff_density_max 0.927
_refine_diff_density_min -1.144
_refine_ls_extinction_method none
_refine_ls_goodness_of_fit_ref 1.074
_refine_ls_hydrogen_treatment constr
_refine_ls_matrix_type full
_refine_ls_number_parameters 158
_refine_ls_number_reflns 2607
_refine_ls_number_restraints 0
_refine_ls_restrained_S_all 1.074
_refine_ls_R_factor_gt 0.0665
_refine_ls_shift/su_max 0.001
_refine_ls_structure_factor_coef Fsqd
_refine_ls_weighting_details 'calc w = 1/[\s^2^(Fo^2^)+(0.1478P)^2^+1.1566P] where P = (Fo^2^+2Fc^2^)/3'
_refine_ls_weighting_scheme calc
_refine_ls_wR_factor_ref 0.2109
_reflns_number_gt 1907
_reflns_number_total 2607
_reflns_threshold_expression I>2\s(I)
_cod_data_source_file bv6012.cif
_cod_data_source_block I
_cod_depositor_comments
;
The following automatic conversions were performed:
'_exptl_absorpt_correction_type' value 'psi scan' changed to 'psi-scan'
according to '/home/saulius/struct/CIF-dictionaries/cif_core.dic'
dictionary named 'cif_core.dic' version 2.4.1 from
2010-06-29.

'_geom_bond_publ_flag' value 'Y' changed to 'y' according to
'/home/saulius/struct/CIF-dictionaries/cif_core.dic' dictionary named
'cif_core.dic' version 2.4.1 from 2010-06-29 (4
times).

'_geom_angle_publ_flag' value 'Y' changed to 'y' according to
'/home/saulius/struct/CIF-dictionaries/cif_core.dic' dictionary named
'cif_core.dic' version 2.4.1 from 2010-06-29 (6 times).

Automatic conversion script
Id: cif_fix_enum 1527 2010-12-29 10:47:43Z saulius 

The following automatic conversions were performed:

'_exptl_absorpt_correction_type' value 'psi scan' changed to
'psi-scan' according to
/home/saulius/struct/CIF-dictionaries/cif_core.dic dictionary named
'cif_core.dic' version 2.4.1 from 2010-06-29.

'_geom_bond_publ_flag'
value 'Y' changed to 'y' according to
/home/saulius/struct/CIF-dictionaries/cif_core.dic dictionary named
'cif_core.dic' version 2.4.1 from 2010-06-29 (4
times).

'_geom_angle_publ_flag' value 'Y' changed to 'y' according
to /home/saulius/struct/CIF-dictionaries/cif_core.dic dictionary
named 'cif_core.dic' version 2.4.1 from 2010-06-29 (6 times).

Automatic conversion script
Id: cif_fix_values 1715 2011-07-08 13:25:40Z adriana 
;
_cod_original_sg_symbol_H-M 'C 2/c'
_cod_original_formula_sum 'C10 H16 Cl2 Cu1 N4'
_cod_database_code 2205658

loop_
_symmetry_equiv_pos_as_xyz
'x, y, z'
'-x, y, -z+1/2'
'x+1/2, y+1/2, z'
'-x+1/2, y+1/2, -z+1/2'
'-x, -y, -z'
'x, -y, z-1/2'
'-x+1/2, -y+1/2, -z'
'x+1/2, -y+1/2, z-1/2'

loop_
_atom_site_label
_atom_site_fract_x
_atom_site_fract_y
_atom_site_fract_z
_atom_site_U_iso_or_equiv
_atom_site_adp_type
_atom_site_calc_flag
_atom_site_refinement_flags
_atom_site_occupancy
_atom_site_type_symbol
Cu 0.88335(5) 0.22234(10) 0.12178(3) 0.0513(3) Uani d . 1 Cu
Cl2 0.82529(14) 0.0906(2) 0.04530(7) 0.0725(6) Uani d . 1 Cl
Cl1 1.00026(11) 0.1103(2) 0.17329(7) 0.0704(6) Uani d . 1 Cl
N2 0.8222(3) 0.2496(6) 0.23562(19) 0.0494(12) Uani d . 1 N
H004 0.8732 0.2153 0.2505 0.059 Uiso calc R 1 H
N1 0.7991(3) 0.2608(6) 0.17996(18) 0.0442(11) Uani d . 1 N
N4 0.8810(4) 0.4772(7) 0.03617(19) 0.0551(13) Uani d . 1 N
H006 0.8573 0.4085 0.0121 0.066 Uiso calc R 1 H
N3 0.9060(3) 0.4415(6) 0.09000(19) 0.0493(12) Uani d . 1 N
C3 0.7151(4) 0.3173(7) 0.1744(2) 0.0485(14) Uani d . 1 C
C8 0.9396(4) 0.5776(8) 0.1128(2) 0.0527(14) Uani d . 1 C
C1 0.7560(4) 0.2983(8) 0.2648(3) 0.0545(15) Uani d . 1 C
C2 0.6873(4) 0.3403(8) 0.2265(3) 0.0552(15) Uani d . 1 C
H011 0.6315 0.3779 0.2341 0.066 Uiso calc R 1 H
C7 0.9338(5) 0.6988(8) 0.0725(3) 0.0611(17) Uani d . 1 C
H012 0.9519 0.8058 0.0778 0.073 Uiso calc R 1 H
C6 0.8970(4) 0.6317(8) 0.0242(3) 0.0562(15) Uani d . 1 C
C10 0.9738(6) 0.5851(9) 0.1735(3) 0.075(2) Uani d . 1 C
H01A 0.9294 0.5426 0.1955 0.113 Uiso calc R 1 H
H01B 0.9864 0.6954 0.184 0.113 Uiso calc R 1 H
H01C 1.0275 0.5221 0.18 0.113 Uiso calc R 1 H
C5 0.6677(5) 0.3453(11) 0.1176(3) 0.075(2) Uani d . 1 C
H01D 0.7083 0.3924 0.0939 0.113 Uiso calc R 1 H
H01E 0.6182 0.4173 0.1203 0.113 Uiso calc R 1 H
H01F 0.6459 0.2441 0.102 0.113 Uiso calc R 1 H
C9 0.8743(6) 0.6994(10) -0.0335(3) 0.079(2) Uani d . 1 C
H01G 0.866 0.6123 -0.0599 0.119 Uiso calc R 1 H
H01H 0.9222 0.7676 -0.0428 0.119 Uiso calc R 1 H
H01I 0.8201 0.7614 -0.0345 0.119 Uiso calc R 1 H
C4 0.7682(6) 0.3006(12) 0.3274(3) 0.084(3) Uani d . 1 C
H01J 0.7197 0.2433 0.3416 0.127 Uiso calc R 1 H
H01K 0.7687 0.4105 0.3403 0.127 Uiso calc R 1 H
H01L 0.8238 0.2496 0.3405 0.127 Uiso calc R 1 H

loop_
_atom_site_aniso_label
_atom_site_aniso_U_11
_atom_site_aniso_U_22
_atom_site_aniso_U_33
_atom_site_aniso_U_12
_atom_site_aniso_U_13
_atom_site_aniso_U_23
Cu 0.0528(5) 0.0514(5) 0.0472(5) 0.0073(3) -0.0068(3) -0.0021(3)
Cl2 0.0966(13) 0.0534(10) 0.0600(10) 0.0120(9) -0.0275(9) -0.0164(8)
Cl1 0.0584(10) 0.0875(13) 0.0601(10) 0.0322(9) -0.0177(7) -0.0074(9)
N2 0.050(3) 0.053(3) 0.042(3) 0.006(2) -0.009(2) 0.003(2)
N1 0.044(3) 0.049(3) 0.038(2) 0.006(2) -0.0026(19) 0.003(2)
N4 0.070(3) 0.058(3) 0.034(2) -0.002(3) -0.005(2) -0.004(2)
N3 0.055(3) 0.051(3) 0.039(2) 0.000(2) -0.007(2) 0.002(2)
C3 0.046(3) 0.046(3) 0.052(3) 0.008(3) 0.000(2) 0.002(3)
C8 0.055(3) 0.053(4) 0.047(3) 0.005(3) -0.006(3) -0.005(3)
C1 0.056(4) 0.056(4) 0.051(3) 0.005(3) 0.004(3) -0.003(3)
C2 0.046(3) 0.061(4) 0.058(4) 0.013(3) 0.004(3) -0.004(3)
C7 0.068(4) 0.049(4) 0.063(4) 0.000(3) -0.007(3) 0.005(3)
C6 0.058(4) 0.059(4) 0.050(3) 0.000(3) -0.002(3) 0.010(3)
C10 0.097(6) 0.064(4) 0.058(4) -0.009(4) -0.025(4) -0.006(3)
C5 0.059(4) 0.108(6) 0.056(4) 0.035(4) -0.008(3) -0.009(4)
C9 0.095(6) 0.086(6) 0.056(4) 0.008(4) 0.003(4) 0.020(4)
C4 0.089(6) 0.111(7) 0.051(4) 0.020(5) 0.002(4) -0.006(4)

loop_
_atom_type_symbol
_atom_type_description
_atom_type_scat_dispersion_real
_atom_type_scat_dispersion_imag
_atom_type_scat_source
C C 0.0033 0.0016 'International Tables Vol C Tables 4.2.6.8 and 6.1.1.4'
H H 0 0 'International Tables Vol C Tables 4.2.6.8 and 6.1.1.4'
N N 0.0061 0.0033 'International Tables Vol C Tables 4.2.6.8 and 6.1.1.4'
Cl Cl 0.1484 0.1585 'International Tables Vol C Tables 4.2.6.8 and 6.1.1.4'
Cu Cu 0.3201 1.2651 'International Tables Vol C Tables 4.2.6.8 and 6.1.1.4'

loop_
_geom_angle_atom_site_label_1
_geom_angle_atom_site_label_2
_geom_angle_atom_site_label_3
_geom_angle
_geom_angle_publ_flag
N1 Cu N3 105.5(2) y
N1 Cu Cl2 115.49(15) y
N3 Cu Cl2 101.20(15) y
N1 Cu Cl1 101.26(14) y
N3 Cu Cl1 115.39(15) y
Cl2 Cu Cl1 117.95(8) y
C1 N2 N1 111.8(5) ?
C1 N2 H004 124.1 ?
N1 N2 H004 124.1 ?
C3 N1 N2 105.3(4) ?
C3 N1 Cu 129.9(4) ?
N2 N1 Cu 124.4(4) ?
C6 N4 N3 112.3(5) ?
C6 N4 H006 123.9 ?
N3 N4 H006 123.9 ?
C8 N3 N4 105.6(5) ?
C8 N3 Cu 132.8(4) ?
N4 N3 Cu 121.5(4) ?
N1 C3 C2 109.3(5) ?
N1 C3 C5 120.1(5) ?
C2 C3 C5 130.7(6) ?
N3 C8 C7 109.3(5) ?
N3 C8 C10 121.0(6) ?
C7 C8 C10 129.7(6) ?
N2 C1 C2 106.1(5) ?
N2 C1 C4 120.8(6) ?
C2 C1 C4 133.1(6) ?
C1 C2 C3 107.5(5) ?
C1 C2 H011 126.3 ?
C3 C2 H011 126.3 ?
C6 C7 C8 107.0(6) ?
C6 C7 H012 126.5 ?
C8 C7 H012 126.5 ?
N4 C6 C7 105.9(5) ?
N4 C6 C9 121.8(6) ?
C7 C6 C9 132.3(7) ?
C8 C10 H01A 109.5 ?
C8 C10 H01B 109.5 ?
H01A C10 H01B 109.5 ?
C8 C10 H01C 109.5 ?
H01A C10 H01C 109.5 ?
H01B C10 H01C 109.5 ?
C3 C5 H01D 109.5 ?
C3 C5 H01E 109.5 ?
H01D C5 H01E 109.5 ?
C3 C5 H01F 109.5 ?
H01D C5 H01F 109.5 ?
H01E C5 H01F 109.5 ?
C6 C9 H01G 109.5 ?
C6 C9 H01H 109.5 ?
H01G C9 H01H 109.5 ?
C6 C9 H01I 109.5 ?
H01G C9 H01I 109.5 ?
H01H C9 H01I 109.5 ?
C1 C4 H01J 109.5 ?
C1 C4 H01K 109.5 ?
H01J C4 H01K 109.5 ?
C1 C4 H01L 109.5 ?
H01J C4 H01L 109.5 ?
H01K C4 H01L 109.5 ?

loop_
_geom_bond_atom_site_label_1
_geom_bond_atom_site_label_2
_geom_bond_distance
_geom_bond_publ_flag
Cu N1 2.007(5) y
Cu N3 2.010(5) y
Cu Cl2 2.2340(18) y
Cu Cl1 2.2404(18) y
N2 C1 1.336(8) ?
N2 N1 1.350(6) ?
N2 H004 0.86 ?
N1 C3 1.340(7) ?
N4 C6 1.338(9) ?
N4 N3 1.342(6) ?
N4 H006 0.86 ?
N3 C8 1.328(8) ?
C3 C2 1.375(8) ?
C3 C5 1.489(8) ?
C8 C7 1.391(9) ?
C8 C10 1.496(8) ?
C1 C2 1.355(8) ?
C1 C4 1.498(8) ?
C2 H011 0.93 ?
C7 C6 1.353(9) ?
C7 H012 0.93 ?
C6 C9 1.500(9) ?
C10 H01A 0.96 ?
C10 H01B 0.96 ?
C10 H01C 0.96 ?
C5 H01D 0.96 ?
C5 H01E 0.96 ?
C5 H01F 0.96 ?
C9 H01G 0.96 ?
C9 H01H 0.96 ?
C9 H01I 0.96 ?
C4 H01J 0.96 ?
C4 H01K 0.96 ?
C4 H01L 0.96 ?
